data_7715154
loop_
_publ_author_name
'Knoell, Theresa'
'Polanco, Jocelyn'
'MacMillan, Samantha N.'
'Bertke, Jeffery A.'
'Foroutan-Nejad, Cina'
'Lancaster, Kyle M.'
"'Gus' Bakhoda, Abolghasem"

_publ_section_title
;
 Alkaline earth metal-assisted dinitrogen activation at nickel.
;
_journal_issue 10
_journal_name_full 'Dalton transactions (Cambridge, England : 2003)'
_journal_page_first 4689
_journal_page_last 4697
_journal_paper_doi 10.1039/d3dt03984f
_journal_volume 53
_journal_year 2024
_chemical_formula_moiety
;
C73.20 H112.40 Br0.10 Mg0.95 N7.80 Ni2 O3.80, 2(C5 H12)
;
_chemical_formula_sum 'C83.2 H136.4 Br0.1 Mg0.95 N7.8 Ni2 O3.8'
_chemical_formula_weight 1455.32
_chemical_properties_physical Air-sensitive,Moisture-sensitive,Heat-sensitive
_space_group_crystal_system monoclinic
_space_group_IT_number 14
_space_group_name_Hall '-P 2yn'
_space_group_name_H-M_alt 'P 1 21/n 1'
_atom_sites_solution_hydrogens geom
_atom_sites_solution_primary intrinsic
_audit_creation_method SHELXL-2018/3
_audit_update_record
;
2023-10-29 deposited with the CCDC.	2024-02-12 downloaded from the CCDC.
;
_cell_angle_alpha 90
_cell_angle_beta 91.204(2)
_cell_angle_gamma 90
_cell_formula_units_Z 2
_cell_length_a 14.0458(7)
_cell_length_b 15.2331(8)
_cell_length_c 19.6481(10)
_cell_measurement_reflns_used 9962
_cell_measurement_temperature 100(2)
_cell_measurement_theta_max 25.38
_cell_measurement_theta_min 2.24
_cell_volume 4203.0(4)
_computing_cell_refinement 'SAINT V8.37A (Bruker, 2005)'
_computing_data_collection 'APEX3 V2016.5-0 (Bruker, 2016)'
_computing_data_reduction
; 
SAINT V8.37A, XPREP v2014/2, SADABS V2016/2 (Bruker, 2016) 
;
_computing_molecular_graphics 'SHELXLE v932 (Hubschle, 2011)'
_computing_publication_material 'XCIF V2014-2 (Bruker, 2014)'
_computing_structure_refinement 'SHELXL-2019/1 (Sheldrick, 2019)'
_computing_structure_solution 'SHELX-2014-5 (Sheldrick, 2015)'
_diffrn_ambient_temperature 100(2)
_diffrn_measured_fraction_theta_full 0.999
_diffrn_measured_fraction_theta_max 0.998
_diffrn_measurement_device_type 'Bruker D8 Quest/Photon 100'
_diffrn_measurement_method 'profile data from \f and \w scans'
_diffrn_radiation_monochromator 'multilayer mirrors'
_diffrn_radiation_source 'microfocus sealed tube'
_diffrn_radiation_type MoK\a
_diffrn_radiation_wavelength 0.71073
_diffrn_reflns_av_R_equivalents 0.0573
_diffrn_reflns_av_unetI/netI 0.0269
_diffrn_reflns_Laue_measured_fraction_full 0.999
_diffrn_reflns_Laue_measured_fraction_max 0.998
_diffrn_reflns_limit_h_max 15
_diffrn_reflns_limit_h_min -16
_diffrn_reflns_limit_k_max 18
_diffrn_reflns_limit_k_min -18
_diffrn_reflns_limit_l_max 23
_diffrn_reflns_limit_l_min -23
_diffrn_reflns_number 65731
_diffrn_reflns_point_group_measured_fraction_full 0.999
_diffrn_reflns_point_group_measured_fraction_max 0.998
_diffrn_reflns_theta_full 25.242
_diffrn_reflns_theta_max 25.399
_diffrn_reflns_theta_min 1.800
_exptl_absorpt_coefficient_mu 0.553
_exptl_absorpt_correction_T_max 0.81484
_exptl_absorpt_correction_T_min 0.66672
_exptl_absorpt_correction_type multi-scan
_exptl_absorpt_process_details 'SADABS V2016/2 (Bruker, 2016)'
_exptl_crystal_colour red
_exptl_crystal_density_diffrn 1.150
_exptl_crystal_density_method 'not measured'
_exptl_crystal_description block
_exptl_crystal_F_000 1583
_exptl_crystal_size_max 0.601
_exptl_crystal_size_mid 0.468
_exptl_crystal_size_min 0.308
_refine_diff_density_max 0.656
_refine_diff_density_min -0.735
_refine_diff_density_rms 0.063
_refine_ls_extinction_method none
_refine_ls_goodness_of_fit_ref 1.062
_refine_ls_hydrogen_treatment constr
_refine_ls_matrix_type full
_refine_ls_number_parameters 609
_refine_ls_number_reflns 7713
_refine_ls_number_restraints 532
_refine_ls_restrained_S_all 1.056
_refine_ls_R_factor_all 0.0523
_refine_ls_R_factor_gt 0.0457
_refine_ls_shift/su_max 0.001
_refine_ls_shift/su_mean 0.000
_refine_ls_structure_factor_coef Fsqd
_refine_ls_weighting_details 'w=1/[\s^2^(Fo^2^)+(0.0447P)^2^+7.6274P] where P=(Fo^2^+2Fc^2^)/3'
_refine_ls_weighting_scheme calc
_refine_ls_wR_factor_gt 0.1149
_refine_ls_wR_factor_ref 0.1182
_reflns_Friedel_coverage 0.000
_reflns_number_gt 6872
_reflns_number_total 7713
_reflns_threshold_expression 'I > 2\s(I)'
_cod_data_source_file d3dt03984f2.cif
_cod_data_source_block B22302_a
_cod_depositor_comments 'Adding full bibliography for 7715154--7715155.cif.'
_cod_original_sg_symbol_H-M 'P 21/n'
_cod_original_formula_sum 'C83.20 H136.40 Br0.10 Mg0.95 N7.80 Ni2 O3.80'
_cod_database_code 7715154
_shelx_shelxl_version_number 2018/3
_shelx_space_group_comment
;
The symmetry employed for this shelxl refinement is uniquely defined
by the following loop, which should always be used as a source of
symmetry information in preference to the above space-group names.
They are only intended as comments.
;
_shelx_estimated_absorpt_t_min 0.732
_shelx_estimated_absorpt_t_max 0.848

loop_
_space_group_symop_operation_xyz
'x, y, z'
'-x+1/2, y+1/2, -z+1/2'
'-x, -y, -z'
'x-1/2, -y-1/2, z-1/2'

loop_
_atom_site_label
_atom_site_type_symbol
_atom_site_fract_x
_atom_site_fract_y
_atom_site_fract_z
_atom_site_U_iso_or_equiv
_atom_site_adp_type
_atom_site_occupancy
_atom_site_site_symmetry_order
_atom_site_calc_flag
_atom_site_refinement_flags_posn
_atom_site_refinement_flags_adp
_atom_site_refinement_flags_occupancy
_atom_site_disorder_assembly
_atom_site_disorder_group
Ni1 Ni 0.73083(2) 0.76275(2) 0.47848(2) 0.01505(10) Uani 1 1 d . . . . .
N1 N 0.77664(13) 0.69613(12) 0.40346(9) 0.0120(4) Uani 1 1 d . . . . .
N2 N 0.81297(13) 0.70625(12) 0.54375(9) 0.0118(4) Uani 1 1 d . . . . .
N3 N 0.6495(3) 0.8434(2) 0.48399(18) 0.0226(8) Uani 0.515(3) 1 d D U P A 1
N4 N 0.5942(4) 0.8959(4) 0.4858(4) 0.0333(13) Uani 0.515(3) 1 d D U P A 1
Mg1 Mg 0.500000 1.000000 0.500000 0.0172(3) Uani 0.515(3) 2 d DS U P A 1
O1 O 0.4404(11) 0.9792(6) 0.4027(4) 0.0288(17) Uani 0.515(3) 1 d D U P A 1
C30 C 0.4403(6) 0.8976(5) 0.3654(3) 0.0377(18) Uani 0.515(3) 1 d D U P A 1
H30A H 0.505008 0.871692 0.366214 0.045 Uiso 0.515(3) 1 calc R U P A 1
H30B H 0.396185 0.855240 0.386332 0.045 Uiso 0.515(3) 1 calc R U P A 1
C31 C 0.4106(7) 0.9159(5) 0.2973(4) 0.0475(16) Uani 0.515(3) 1 d D U P A 1
H31A H 0.341885 0.903249 0.290740 0.057 Uiso 0.515(3) 1 calc R U P A 1
H31B H 0.446809 0.879723 0.264936 0.057 Uiso 0.515(3) 1 calc R U P A 1
C32 C 0.4305(13) 1.0134(5) 0.2862(4) 0.0420(19) Uani 0.515(3) 1 d D U P A 1
H32A H 0.497321 1.023590 0.273200 0.050 Uiso 0.515(3) 1 calc R U P A 1
H32B H 0.387207 1.038630 0.250870 0.050 Uiso 0.515(3) 1 calc R U P A 1
C33 C 0.4109(6) 1.0506(5) 0.3555(4) 0.0323(18) Uani 0.515(3) 1 d D U P A 1
H33A H 0.448644 1.104442 0.364073 0.039 Uiso 0.515(3) 1 calc R U P A 1
H33B H 0.342440 1.064402 0.360035 0.039 Uiso 0.515(3) 1 calc R U P A 1
O2 O 0.4021(8) 0.9139(5) 0.5459(8) 0.0223(17) Uani 0.515(3) 1 d D U P A 1
C34 C 0.3322(6) 0.9419(5) 0.5955(5) 0.0268(19) Uani 0.515(3) 1 d D U P A 1
H34A H 0.274047 0.964247 0.571914 0.032 Uiso 0.515(3) 1 calc R U P A 1
H34B H 0.358820 0.989234 0.624665 0.032 Uiso 0.515(3) 1 calc R U P A 1
C35 C 0.3092(6) 0.8634(6) 0.6373(4) 0.0360(19) Uani 0.515(3) 1 d D U P A 1
H35A H 0.318432 0.876519 0.686367 0.043 Uiso 0.515(3) 1 calc R U P A 1
H35B H 0.242273 0.845248 0.629108 0.043 Uiso 0.515(3) 1 calc R U P A 1
C36 C 0.3715(5) 0.7967(5) 0.6174(3) 0.0319(14) Uani 0.515(3) 1 d D U P A 1
H36A H 0.336091 0.740850 0.611993 0.038 Uiso 0.515(3) 1 calc R U P A 1
H36B H 0.421715 0.788205 0.652921 0.038 Uiso 0.515(3) 1 calc R U P A 1
C37 C 0.4144(6) 0.8202(5) 0.5539(4) 0.037(2) Uani 0.515(3) 1 d D U P A 1
H37A H 0.382921 0.788492 0.515581 0.045 Uiso 0.515(3) 1 calc R U P A 1
H37B H 0.482940 0.804910 0.554839 0.045 Uiso 0.515(3) 1 calc R U P A 1
N3B N 0.6495(3) 0.8434(2) 0.48399(18) 0.0226(8) Uani 0.435(3) 1 d D U P A 2
N4B N 0.5942(4) 0.8959(4) 0.4858(4) 0.0333(13) Uani 0.435(3) 1 d D U P A 2
Mg1B Mg 0.500000 1.000000 0.500000 0.0172(3) Uani 0.435(3) 2 d DS U P A 2
O1B O 0.4448(12) 0.9772(8) 0.4008(4) 0.0276(19) Uani 0.435(3) 1 d D U P A 2
C30B C 0.4664(8) 0.9066(6) 0.3544(4) 0.040(2) Uani 0.435(3) 1 d D U P A 2
H30C H 0.532652 0.886282 0.362566 0.048 Uiso 0.435(3) 1 calc R U P A 2
H30D H 0.423089 0.856452 0.362074 0.048 Uiso 0.435(3) 1 calc R U P A 2
C31B C 0.4551(7) 0.9374(6) 0.2853(3) 0.0360(16) Uani 0.435(3) 1 d D U P A 2
H31C H 0.403566 0.904814 0.261269 0.043 Uiso 0.435(3) 1 calc R U P A 2
H31D H 0.514924 0.929460 0.260244 0.043 Uiso 0.435(3) 1 calc R U P A 2
C32B C 0.4299(15) 1.0353(6) 0.2906(5) 0.0382(19) Uani 0.435(3) 1 d D U P A 2
H32C H 0.487339 1.072696 0.287702 0.046 Uiso 0.435(3) 1 calc R U P A 2
H32D H 0.383338 1.052951 0.254636 0.046 Uiso 0.435(3) 1 calc R U P A 2
C33B C 0.3873(8) 1.0402(7) 0.3600(4) 0.038(2) Uani 0.435(3) 1 d D U P A 2
H33C H 0.392677 1.100271 0.378985 0.046 Uiso 0.435(3) 1 calc R U P A 2
H33D H 0.319350 1.022845 0.358342 0.046 Uiso 0.435(3) 1 calc R U P A 2
O2B O 0.4009(9) 0.9127(5) 0.5432(9) 0.0219(19) Uani 0.435(3) 1 d D U P A 2
C34B C 0.3178(7) 0.9424(6) 0.5801(6) 0.031(2) Uani 0.435(3) 1 d D U P A 2
H34C H 0.266685 0.961444 0.547973 0.037 Uiso 0.435(3) 1 calc R U P A 2
H34D H 0.334827 0.992128 0.610390 0.037 Uiso 0.435(3) 1 calc R U P A 2
C35B C 0.2862(6) 0.8654(6) 0.6207(5) 0.033(2) Uani 0.435(3) 1 d D U P A 2
H35C H 0.301187 0.874869 0.669596 0.040 Uiso 0.435(3) 1 calc R U P A 2
H35D H 0.216540 0.857162 0.615042 0.040 Uiso 0.435(3) 1 calc R U P A 2
C36B C 0.3344(7) 0.7916(5) 0.5970(5) 0.0409(18) Uani 0.435(3) 1 d D U P A 2
H36C H 0.288142 0.746244 0.581893 0.049 Uiso 0.435(3) 1 calc R U P A 2
H36D H 0.374973 0.766550 0.633961 0.049 Uiso 0.435(3) 1 calc R U P A 2
C37B C 0.3936(6) 0.8182(5) 0.5398(4) 0.0210(18) Uani 0.435(3) 1 d D U P A 2
H37C H 0.457513 0.791015 0.543806 0.025 Uiso 0.435(3) 1 calc R U P A 2
H37D H 0.363639 0.799867 0.495988 0.025 Uiso 0.435(3) 1 calc R U P A 2
Br1 Br 0.6199(10) 0.8769(12) 0.4886(10) 0.041(4) Uani 0.05 1 d . U P A 3
C1 C 0.8700(2) 0.58681(17) 0.34093(12) 0.0222(6) Uani 1 1 d . . . . .
H1A H 0.913781 0.538608 0.352094 0.033 Uiso 1 1 calc R U . . .
H1B H 0.901417 0.628663 0.310905 0.033 Uiso 1 1 calc R U . . .
H1C H 0.812934 0.563319 0.317838 0.033 Uiso 1 1 calc R U . . .
C2 C 0.84183(17) 0.63290(15) 0.40568(12) 0.0144(5) Uani 1 1 d . . . . .
C3 C 0.88788(17) 0.60764(15) 0.46642(12) 0.0159(5) Uani 1 1 d . . . . .
H3 H 0.932636 0.561157 0.463153 0.019 Uiso 1 1 calc R U . . .
C4 C 0.87561(16) 0.64302(15) 0.53166(12) 0.0139(5) Uani 1 1 d . . . . .
C5 C 0.93680(18) 0.60601(17) 0.58915(13) 0.0201(5) Uani 1 1 d . . . . .
H5A H 0.987426 0.569671 0.570283 0.030 Uiso 1 1 calc R U . . .
H5B H 0.897381 0.570078 0.618853 0.030 Uiso 1 1 calc R U . . .
H5C H 0.965217 0.654308 0.615516 0.030 Uiso 1 1 calc R U . . .
C6 C 0.73904(16) 0.72721(15) 0.33986(11) 0.0132(5) Uani 1 1 d . . . . .
C7 C 0.78979(17) 0.79142(15) 0.30400(12) 0.0158(5) Uani 1 1 d . . . . .
C8 C 0.74678(19) 0.82888(16) 0.24643(13) 0.0201(5) Uani 1 1 d . . . . .
H8 H 0.779735 0.873017 0.222175 0.024 Uiso 1 1 calc R U . . .
C9 C 0.65721(19) 0.80318(18) 0.22388(13) 0.0234(6) Uani 1 1 d . . . . .
H9 H 0.629014 0.829580 0.184564 0.028 Uiso 1 1 calc R U . . .
C10 C 0.60866(18) 0.73872(17) 0.25886(13) 0.0213(5) Uani 1 1 d . . . . .
H10 H 0.547294 0.720924 0.242989 0.026 Uiso 1 1 calc R U . . .
C11 C 0.64841(17) 0.69957(16) 0.31697(12) 0.0169(5) Uani 1 1 d . . . . .
C12 C 0.88578(17) 0.82384(17) 0.33094(13) 0.0198(5) Uani 1 1 d . . . . .
H12 H 0.909194 0.780303 0.365510 0.024 Uiso 1 1 calc R U . . .
C13 C 0.96084(19) 0.8295(2) 0.27562(15) 0.0295(6) Uani 1 1 d . . . . .
H13A H 1.021215 0.850044 0.295793 0.044 Uiso 1 1 calc R U . . .
H13B H 0.939357 0.870654 0.240195 0.044 Uiso 1 1 calc R U . . .
H13C H 0.969955 0.771281 0.255488 0.044 Uiso 1 1 calc R U . . .
C14 C 0.8745(2) 0.91158(18) 0.36740(15) 0.0291(6) Uani 1 1 d . . . . .
H14A H 0.936588 0.930794 0.385647 0.044 Uiso 1 1 calc R U . . .
H14B H 0.830064 0.904780 0.404806 0.044 Uiso 1 1 calc R U . . .
H14C H 0.849772 0.955500 0.335178 0.044 Uiso 1 1 calc R U . . .
C15 C 0.59526(18) 0.62825(16) 0.35476(13) 0.0200(5) Uani 1 1 d . . . . .
H15 H 0.636739 0.609107 0.393999 0.024 Uiso 1 1 calc R U . . .
C16 C 0.5780(2) 0.54830(17) 0.30936(15) 0.0284(6) Uani 1 1 d . . . . .
H16A H 0.551066 0.500634 0.336352 0.043 Uiso 1 1 calc R U . . .
H16B H 0.638506 0.529094 0.290319 0.043 Uiso 1 1 calc R U . . .
H16C H 0.533457 0.563826 0.272248 0.043 Uiso 1 1 calc R U . . .
C17 C 0.5019(2) 0.66175(19) 0.38374(15) 0.0294(6) Uani 1 1 d . . . . .
H17A H 0.470623 0.614153 0.408306 0.044 Uiso 1 1 calc R U . . .
H17B H 0.459985 0.682034 0.346449 0.044 Uiso 1 1 calc R U . . .
H17C H 0.515169 0.710535 0.415030 0.044 Uiso 1 1 calc R U . . .
C18 C 0.80399(16) 0.73889(15) 0.61138(11) 0.0128(5) Uani 1 1 d . . . . .
C19 C 0.85028(17) 0.81741(16) 0.62971(12) 0.0161(5) Uani 1 1 d . . . . .
C20 C 0.83831(18) 0.84977(16) 0.69535(13) 0.0203(5) Uani 1 1 d . . . . .
H20 H 0.870072 0.902205 0.708853 0.024 Uiso 1 1 calc R U . . .
C21 C 0.78085(19) 0.80682(17) 0.74137(13) 0.0232(6) Uani 1 1 d . . . . .
H21 H 0.773730 0.829728 0.785941 0.028 Uiso 1 1 calc R U . . .
C22 C 0.73385(19) 0.73036(17) 0.72209(13) 0.0219(5) Uani 1 1 d . . . . .
H22 H 0.693844 0.701745 0.753547 0.026 Uiso 1 1 calc R U . . .
C23 C 0.74441(17) 0.69487(16) 0.65726(12) 0.0164(5) Uani 1 1 d . . . . .
C24 C 0.91067(19) 0.86711(17) 0.57890(12) 0.0207(5) Uani 1 1 d . . . . .
H24 H 0.902470 0.837344 0.533791 0.025 Uiso 1 1 calc R U . . .
C25 C 1.0162(2) 0.8643(2) 0.59804(16) 0.0329(7) Uani 1 1 d . . . . .
H25A H 1.052577 0.894725 0.563146 0.049 Uiso 1 1 calc R U . . .
H25B H 1.037251 0.803100 0.601228 0.049 Uiso 1 1 calc R U . . .
H25C H 1.026697 0.893352 0.642072 0.049 Uiso 1 1 calc R U . . .
C26 C 0.8771(2) 0.96149(19) 0.57026(17) 0.0334(7) Uani 1 1 d . . . . .
H26A H 0.915251 0.990714 0.535762 0.050 Uiso 1 1 calc R U . . .
H26B H 0.884431 0.992629 0.613699 0.050 Uiso 1 1 calc R U . . .
H26C H 0.809889 0.961929 0.555753 0.050 Uiso 1 1 calc R U . . .
C27 C 0.68988(18) 0.61365(16) 0.63429(13) 0.0199(5) Uani 1 1 d . . . . .
H27 H 0.727667 0.585000 0.597880 0.024 Uiso 1 1 calc R U . . .
C28 C 0.5939(2) 0.63971(19) 0.60231(14) 0.0281(6) Uani 1 1 d . . . . .
H28A H 0.561353 0.587204 0.584756 0.042 Uiso 1 1 calc R U . . .
H28B H 0.604060 0.680938 0.564874 0.042 Uiso 1 1 calc R U . . .
H28C H 0.554590 0.667685 0.636783 0.042 Uiso 1 1 calc R U . . .
C29 C 0.67703(19) 0.54588(17) 0.69066(14) 0.0244(6) Uani 1 1 d . . . . .
H29A H 0.650152 0.491893 0.671102 0.037 Uiso 1 1 calc R U . . .
H29B H 0.633765 0.569273 0.724687 0.037 Uiso 1 1 calc R U . . .
H29C H 0.738928 0.532998 0.712344 0.037 Uiso 1 1 calc R U . . .
C38 C 0.7005(12) 0.4315(11) 0.4641(6) 0.051(3) Uani 0.619(6) 1 d D U P B 1
H38A H 0.704828 0.439488 0.414760 0.076 Uiso 0.619(6) 1 calc R U P B 1
H38B H 0.701703 0.488948 0.486537 0.076 Uiso 0.619(6) 1 calc R U P B 1
H38C H 0.640980 0.401235 0.474400 0.076 Uiso 0.619(6) 1 calc R U P B 1
C39 C 0.7849(4) 0.3766(4) 0.4899(3) 0.0424(14) Uani 0.619(6) 1 d D U P B 1
H39A H 0.783237 0.319023 0.466633 0.051 Uiso 0.619(6) 1 calc R U P B 1
H39B H 0.844592 0.406471 0.477313 0.051 Uiso 0.619(6) 1 calc R U P B 1
C40 C 0.7868(4) 0.3616(4) 0.5651(3) 0.0393(12) Uani 0.619(6) 1 d D U P B 1
H40A H 0.724466 0.337182 0.578281 0.047 Uiso 0.619(6) 1 calc R U P B 1
H40B H 0.794608 0.418901 0.588289 0.047 Uiso 0.619(6) 1 calc R U P B 1
C41 C 0.8657(7) 0.2995(5) 0.5911(5) 0.044(2) Uani 0.619(6) 1 d D U P B 1
H41A H 0.925172 0.310874 0.566479 0.052 Uiso 0.619(6) 1 calc R U P B 1
H41B H 0.878273 0.309742 0.640253 0.052 Uiso 0.619(6) 1 calc R U P B 1
C42 C 0.8355(6) 0.2095(4) 0.5802(4) 0.0442(17) Uani 0.619(6) 1 d D U P B 1
H42A H 0.879663 0.169696 0.604093 0.066 Uiso 0.619(6) 1 calc R U P B 1
H42B H 0.835255 0.196361 0.531319 0.066 Uiso 0.619(6) 1 calc R U P B 1
H42C H 0.771258 0.201497 0.597635 0.066 Uiso 0.619(6) 1 calc R U P B 1
C38B C 0.6905(17) 0.4438(16) 0.4797(10) 0.046(4) Uani 0.381(6) 1 d D U P B 2
H38D H 0.694648 0.414581 0.435369 0.069 Uiso 0.381(6) 1 calc R U P B 2
H38E H 0.725876 0.499185 0.478657 0.069 Uiso 0.381(6) 1 calc R U P B 2
H38F H 0.623586 0.455679 0.489432 0.069 Uiso 0.381(6) 1 calc R U P B 2
C39B C 0.7331(6) 0.3844(6) 0.5350(4) 0.0389(19) Uani 0.381(6) 1 d D U P B 2
H39C H 0.729246 0.414982 0.579271 0.047 Uiso 0.381(6) 1 calc R U P B 2
H39D H 0.693865 0.330547 0.537685 0.047 Uiso 0.381(6) 1 calc R U P B 2
C40B C 0.8342(6) 0.3583(6) 0.5242(5) 0.0456(19) Uani 0.381(6) 1 d D U P B 2
H40C H 0.872378 0.412150 0.517774 0.055 Uiso 0.381(6) 1 calc R U P B 2
H40D H 0.837078 0.323699 0.481674 0.055 Uiso 0.381(6) 1 calc R U P B 2
C41B C 0.8801(13) 0.3046(9) 0.5819(9) 0.047(3) Uani 0.381(6) 1 d D U P B 2
H41C H 0.947135 0.323011 0.589263 0.057 Uiso 0.381(6) 1 calc R U P B 2
H41D H 0.845582 0.314364 0.624660 0.057 Uiso 0.381(6) 1 calc R U P B 2
C42B C 0.8763(11) 0.2130(9) 0.5635(9) 0.070(4) Uani 0.381(6) 1 d D U P B 2
H42D H 0.932324 0.182788 0.582612 0.105 Uiso 0.381(6) 1 calc R U P B 2
H42E H 0.875371 0.207426 0.513843 0.105 Uiso 0.381(6) 1 calc R U P B 2
H42F H 0.818443 0.186610 0.581677 0.105 Uiso 0.381(6) 1 calc R U P B 2

loop_
_atom_site_aniso_label
_atom_site_aniso_U_11
_atom_site_aniso_U_22
_atom_site_aniso_U_33
_atom_site_aniso_U_23
_atom_site_aniso_U_13
_atom_site_aniso_U_12
Ni1 0.01535(17) 0.01486(17) 0.01501(16) -0.00147(12) 0.00218(11) 0.00195(12)
N1 0.0126(9) 0.0119(9) 0.0117(9) -0.0016(7) 0.0036(7) -0.0010(7)
N2 0.0111(9) 0.0122(9) 0.0121(9) 0.0003(7) 0.0016(7) -0.0010(7)
N3 0.025(2) 0.0243(18) 0.0181(13) 0.0024(13) 0.0022(13) -0.0043(14)
N4 0.031(3) 0.034(3) 0.035(2) 0.0097(18) 0.007(2) 0.004(2)
Mg1 0.0210(6) 0.0140(6) 0.0168(6) 0.0028(5) 0.0082(5) 0.0048(5)
O1 0.041(3) 0.026(3) 0.020(3) -0.001(3) 0.002(3) 0.004(3)
C30 0.057(4) 0.028(3) 0.028(3) -0.002(2) 0.008(3) -0.015(3)
C31 0.066(4) 0.044(3) 0.032(3) -0.007(3) -0.013(3) 0.002(3)
C32 0.049(3) 0.055(4) 0.022(3) 0.005(3) -0.001(3) 0.003(4)
C33 0.035(4) 0.035(3) 0.027(3) 0.016(2) 0.002(3) 0.002(3)
O2 0.024(3) 0.015(3) 0.029(3) 0.007(3) 0.013(3) 0.005(3)
C34 0.020(3) 0.030(3) 0.031(4) 0.004(3) 0.011(3) 0.009(2)
C35 0.040(4) 0.040(3) 0.029(3) 0.014(3) 0.011(3) -0.004(3)
C36 0.027(3) 0.037(3) 0.031(3) 0.024(3) -0.005(2) -0.001(3)
C37 0.034(4) 0.027(3) 0.051(4) 0.016(3) 0.016(3) 0.007(3)
N3B 0.025(2) 0.0243(18) 0.0181(13) 0.0024(13) 0.0022(13) -0.0043(14)
N4B 0.031(3) 0.034(3) 0.035(2) 0.0097(18) 0.007(2) 0.004(2)
Mg1B 0.0210(6) 0.0140(6) 0.0168(6) 0.0028(5) 0.0082(5) 0.0048(5)
O1B 0.038(3) 0.025(3) 0.019(3) -0.001(3) 0.000(3) 0.008(3)
C30B 0.054(4) 0.038(4) 0.028(3) -0.007(3) 0.007(3) 0.012(3)
C31B 0.045(4) 0.042(4) 0.021(3) -0.004(3) 0.002(3) 0.008(3)
C32B 0.046(3) 0.041(4) 0.028(3) 0.002(3) -0.001(3) 0.007(4)
C33B 0.046(4) 0.043(4) 0.026(3) 0.005(3) 0.005(3) 0.017(3)
O2B 0.022(3) 0.017(3) 0.027(3) 0.005(3) 0.011(3) 0.005(3)
C34B 0.025(4) 0.031(3) 0.037(4) 0.015(3) 0.016(3) 0.005(3)
C35B 0.020(4) 0.042(3) 0.037(4) 0.014(3) 0.011(3) 0.005(3)
C36B 0.054(4) 0.033(3) 0.037(4) 0.010(3) 0.013(3) -0.005(3)
C37B 0.027(4) 0.016(3) 0.020(3) -0.002(2) -0.005(3) -0.006(3)
Br1 0.033(9) 0.047(9) 0.043(5) 0.011(7) -0.005(6) 0.000(6)
C1 0.0305(14) 0.0206(13) 0.0158(12) -0.0024(10) 0.0046(11) 0.0084(11)
C2 0.0163(12) 0.0112(11) 0.0159(12) -0.0017(9) 0.0066(9) -0.0001(9)
C3 0.0162(12) 0.0131(11) 0.0185(12) 0.0010(9) 0.0040(9) 0.0038(9)
C4 0.0117(11) 0.0140(11) 0.0159(11) 0.0035(9) 0.0018(9) -0.0003(9)
C5 0.0212(13) 0.0204(13) 0.0187(12) 0.0013(10) 0.0018(10) 0.0083(10)
C6 0.0149(11) 0.0115(11) 0.0134(11) -0.0037(9) 0.0029(9) 0.0025(9)
C7 0.0172(12) 0.0154(11) 0.0150(11) -0.0025(9) 0.0037(9) 0.0013(9)
C8 0.0235(13) 0.0180(12) 0.0189(12) 0.0020(10) 0.0037(10) -0.0016(10)
C9 0.0278(14) 0.0248(14) 0.0173(12) 0.0019(10) -0.0038(11) 0.0042(11)
C10 0.0189(13) 0.0245(13) 0.0205(13) -0.0035(10) -0.0039(10) -0.0015(10)
C11 0.0186(12) 0.0151(12) 0.0170(12) -0.0029(9) 0.0018(10) -0.0014(10)
C12 0.0159(12) 0.0226(13) 0.0210(13) 0.0057(10) 0.0037(10) -0.0044(10)
C13 0.0196(14) 0.0357(16) 0.0336(15) 0.0094(13) 0.0095(12) -0.0002(12)
C14 0.0255(14) 0.0273(15) 0.0344(16) -0.0023(12) 0.0014(12) -0.0108(12)
C15 0.0193(13) 0.0194(13) 0.0214(13) 0.0000(10) -0.0002(10) -0.0067(10)
C16 0.0306(15) 0.0191(13) 0.0358(16) -0.0043(12) 0.0065(12) -0.0087(11)
C17 0.0285(15) 0.0288(15) 0.0313(15) -0.0060(12) 0.0100(12) -0.0093(12)
C18 0.0118(11) 0.0145(11) 0.0121(11) 0.0005(9) -0.0004(9) 0.0036(9)
C19 0.0174(12) 0.0159(12) 0.0147(11) 0.0009(9) -0.0010(9) -0.0008(9)
C20 0.0248(13) 0.0171(12) 0.0190(12) -0.0036(10) -0.0017(10) -0.0022(10)
C21 0.0300(14) 0.0244(14) 0.0153(12) -0.0060(10) 0.0048(10) 0.0015(11)
C22 0.0257(14) 0.0218(13) 0.0187(12) -0.0006(10) 0.0104(10) -0.0016(11)
C23 0.0175(12) 0.0150(12) 0.0169(12) -0.0002(9) 0.0030(9) 0.0013(9)
C24 0.0273(14) 0.0201(13) 0.0147(12) -0.0002(10) -0.0001(10) -0.0098(11)
C25 0.0264(15) 0.0303(16) 0.0423(17) 0.0125(13) 0.0111(13) 0.0003(12)
C26 0.0286(15) 0.0278(15) 0.0439(18) 0.0176(13) 0.0014(13) -0.0035(12)
C27 0.0216(13) 0.0174(12) 0.0210(13) -0.0015(10) 0.0093(10) -0.0046(10)
C28 0.0276(15) 0.0298(15) 0.0270(14) 0.0068(12) 0.0002(12) -0.0117(12)
C29 0.0240(14) 0.0180(13) 0.0316(15) 0.0039(11) 0.0065(11) -0.0020(11)
C38 0.056(5) 0.040(5) 0.056(6) 0.012(5) 0.000(5) 0.004(4)
C39 0.042(3) 0.038(3) 0.047(3) 0.009(2) 0.011(2) -0.003(2)
C40 0.038(3) 0.040(3) 0.040(3) -0.006(2) 0.004(2) 0.006(2)
C41 0.028(4) 0.056(3) 0.047(3) 0.006(3) 0.006(3) -0.001(3)
C42 0.056(5) 0.034(3) 0.043(4) 0.007(3) -0.006(3) 0.011(3)
C38B 0.046(7) 0.036(7) 0.054(8) 0.009(7) -0.001(7) -0.006(5)
C39B 0.036(4) 0.038(4) 0.043(4) 0.003(3) 0.012(3) -0.001(3)
C40B 0.034(4) 0.051(4) 0.052(4) 0.013(3) 0.007(3) -0.006(3)
C41B 0.030(5) 0.053(4) 0.059(5) 0.017(4) 0.001(5) -0.009(4)
C42B 0.063(8) 0.075(7) 0.070(8) -0.011(6) -0.025(7) 0.029(7)

loop_
_atom_type_symbol
_atom_type_description
_atom_type_scat_dispersion_real
_atom_type_scat_dispersion_imag
_atom_type_scat_source
C C 0.0033 0.0016 'International Tables Vol C Tables 4.2.6.8 and 6.1.1.4'
H H 0.0000 0.0000 'International Tables Vol C Tables 4.2.6.8 and 6.1.1.4'
Mg Mg 0.0486 0.0363 'International Tables Vol C Tables 4.2.6.8 and 6.1.1.4'
N N 0.0061 0.0033 'International Tables Vol C Tables 4.2.6.8 and 6.1.1.4'
Ni Ni 0.3393 1.1124 'International Tables Vol C Tables 4.2.6.8 and 6.1.1.4'
O O 0.0106 0.0060 'International Tables Vol C Tables 4.2.6.8 and 6.1.1.4'
Br Br -0.2901 2.4595 'International Tables Vol C Tables 4.2.6.8 and 6.1.1.4'

loop_
_exptl_crystal_face_index_h
_exptl_crystal_face_index_k
_exptl_crystal_face_index_l
_exptl_crystal_face_perp_dist
0.00 -1.00 1.00 0.1780
1.00 1.00 0.00 0.2430
1.00 -1.00 0.00 0.1980
0.00 1.00 1.00 0.1930
2.00 -1.00 -2.00 0.2460
0.00 0.00 1.00 0.2260
0.00 0.00 -1.00 0.2340
2.00 -1.00 2.00 0.2890
-2.00 1.00 -2.00 0.2460
0.00 1.00 -1.00 0.2470
1.00 -2.00 0.00 0.1510
1.00 -2.00 -2.00 0.1520
0.00 1.00 0.00 0.1540
0.00 -1.00 0.00 0.0860
0.00 1.00 2.00 0.1910
0.00 -1.00 -2.00 0.1740
-2.00 0.00 1.00 0.1870

loop_
_geom_angle_atom_site_label_1
_geom_angle_atom_site_label_2
_geom_angle_atom_site_label_3
_geom_angle
_geom_angle_site_symmetry_1
_geom_angle_site_symmetry_3
_geom_angle_publ_flag
N3B Ni1 N2 133.36(14) . . ?
N3 Ni1 N2 133.36(14) . . ?
N3B Ni1 N1 132.61(14) . . ?
N3 Ni1 N1 132.61(14) . . ?
N2 Ni1 N1 94.02(8) . . ?
N2 Ni1 Br1 132.0(5) . . ?
N1 Ni1 Br1 133.9(5) . . ?
C2 N1 C6 120.74(19) . . ?
C2 N1 Ni1 127.02(16) . . ?
C6 N1 Ni1 112.00(14) . . ?
C4 N2 C18 119.37(19) . . ?
C4 N2 Ni1 126.79(16) . . ?
C18 N2 Ni1 113.83(14) . . ?
N4 N3 Ni1 177.8(6) . . ?
N3 N4 Mg1 172.7(7) . . ?
N4 Mg1 N4 180.0 . 3_676 ?
N4 Mg1 O1 90.3(3) . . ?
N4 Mg1 O1 89.7(3) 3_676 . ?
N4 Mg1 O1 89.7(3) . 3_676 ?
N4 Mg1 O1 90.3(3) 3_676 3_676 ?
O1 Mg1 O1 180.0 . 3_676 ?
N4 Mg1 O2 89.7(3) . 3_676 ?
N4 Mg1 O2 90.3(3) 3_676 3_676 ?
O1 Mg1 O2 87.5(4) . 3_676 ?
O1 Mg1 O2 92.5(4) 3_676 3_676 ?
N4 Mg1 O2 90.3(3) . . ?
N4 Mg1 O2 89.7(3) 3_676 . ?
O1 Mg1 O2 92.5(4) . . ?
O1 Mg1 O2 87.5(4) 3_676 . ?
O2 Mg1 O2 180.0 3_676 . ?
C30 O1 C33 108.5(4) . . ?
C30 O1 Mg1 126.1(5) . . ?
C33 O1 Mg1 124.2(6) . . ?
C31 C30 O1 107.8(5) . . ?
C31 C30 H30A 110.1 . . ?
O1 C30 H30A 110.1 . . ?
C31 C30 H30B 110.1 . . ?
O1 C30 H30B 110.1 . . ?
H30A C30 H30B 108.5 . . ?
C30 C31 C32 105.9(6) . . ?
C30 C31 H31A 110.5 . . ?
C32 C31 H31A 110.5 . . ?
C30 C31 H31B 110.5 . . ?
C32 C31 H31B 110.5 . . ?
H31A C31 H31B 108.7 . . ?
C33 C32 C31 101.4(6) . . ?
C33 C32 H32A 111.5 . . ?
C31 C32 H32A 111.5 . . ?
C33 C32 H32B 111.5 . . ?
C31 C32 H32B 111.5 . . ?
H32A C32 H32B 109.3 . . ?
O1 C33 C32 103.7(5) . . ?
O1 C33 H33A 111.0 . . ?
C32 C33 H33A 111.0 . . ?
O1 C33 H33B 111.0 . . ?
C32 C33 H33B 111.0 . . ?
H33A C33 H33B 109.0 . . ?
C37 O2 C34 107.3(5) . . ?
C37 O2 Mg1 125.5(5) . . ?
C34 O2 Mg1 123.7(6) . . ?
O2 C34 C35 106.8(5) . . ?
O2 C34 H34A 110.4 . . ?
C35 C34 H34A 110.4 . . ?
O2 C34 H34B 110.4 . . ?
C35 C34 H34B 110.4 . . ?
H34A C34 H34B 108.6 . . ?
C36 C35 C34 106.5(5) . . ?
C36 C35 H35A 110.4 . . ?
C34 C35 H35A 110.4 . . ?
C36 C35 H35B 110.4 . . ?
C34 C35 H35B 110.4 . . ?
H35A C35 H35B 108.6 . . ?
C35 C36 C37 109.7(5) . . ?
C35 C36 H36A 109.7 . . ?
C37 C36 H36A 109.7 . . ?
C35 C36 H36B 109.7 . . ?
C37 C36 H36B 109.7 . . ?
H36A C36 H36B 108.2 . . ?
C36 C37 O2 106.7(5) . . ?
C36 C37 H37A 110.4 . . ?
O2 C37 H37A 110.4 . . ?
C36 C37 H37B 110.4 . . ?
O2 C37 H37B 110.4 . . ?
H37A C37 H37B 108.6 . . ?
N4B N3B Ni1 177.8(6) . . ?
N3B N4B Mg1B 172.7(7) . . ?
N4B Mg1B O1B 88.4(3) . . ?
N4B Mg1B O2B 90.0(3) . . ?
O1B Mg1B O2B 92.0(5) . . ?
C30B O1B C33B 105.1(5) . . ?
C30B O1B Mg1B 128.8(6) . . ?
C33B O1B Mg1B 125.4(6) . . ?
C31B C30B O1B 109.3(6) . . ?
C31B C30B H30C 109.8 . . ?
O1B C30B H30C 109.8 . . ?
C31B C30B H30D 109.8 . . ?
O1B C30B H30D 109.8 . . ?
H30C C30B H30D 108.3 . . ?
C30B C31B C32B 105.9(6) . . ?
C30B C31B H31C 110.6 . . ?
C32B C31B H31C 110.6 . . ?
C30B C31B H31D 110.6 . . ?
C32B C31B H31D 110.6 . . ?
H31C C31B H31D 108.7 . . ?
C33B C32B C31B 101.9(6) . . ?
C33B C32B H32C 111.4 . . ?
C31B C32B H32C 111.4 . . ?
C33B C32B H32D 111.4 . . ?
C31B C32B H32D 111.4 . . ?
H32C C32B H32D 109.3 . . ?
O1B C33B C32B 103.7(8) . . ?
O1B C33B H33C 111.0 . . ?
C32B C33B H33C 111.0 . . ?
O1B C33B H33D 111.0 . . ?
C32B C33B H33D 111.0 . . ?
H33C C33B H33D 109.0 . . ?
C37B O2B C34B 106.0(6) . . ?
C37B O2B Mg1B 130.9(5) . . ?
C34B O2B Mg1B 123.0(6) . . ?
O2B C34B C35B 105.9(6) . . ?
O2B C34B H34C 110.6 . . ?
C35B C34B H34C 110.6 . . ?
O2B C34B H34D 110.6 . . ?
C35B C34B H34D 110.6 . . ?
H34C C34B H34D 108.7 . . ?
C36B C35B C34B 107.6(6) . . ?
C36B C35B H35C 110.2 . . ?
C34B C35B H35C 110.2 . . ?
C36B C35B H35D 110.2 . . ?
C34B C35B H35D 110.2 . . ?
H35C C35B H35D 108.5 . . ?
C35B C36B C37B 108.6(6) . . ?
C35B C36B H36C 110.0 . . ?
C37B C36B H36C 110.0 . . ?
C35B C36B H36D 110.0 . . ?
C37B C36B H36D 110.0 . . ?
H36C C36B H36D 108.3 . . ?
O2B C37B C36B 106.3(5) . . ?
O2B C37B H37C 110.5 . . ?
C36B C37B H37C 110.5 . . ?
O2B C37B H37D 110.5 . . ?
C36B C37B H37D 110.5 . . ?
H37C C37B H37D 108.7 . . ?
C2 C1 H1A 109.5 . . ?
C2 C1 H1B 109.5 . . ?
H1A C1 H1B 109.5 . . ?
C2 C1 H1C 109.5 . . ?
H1A C1 H1C 109.5 . . ?
H1B C1 H1C 109.5 . . ?
N1 C2 C3 122.2(2) . . ?
N1 C2 C1 120.0(2) . . ?
C3 C2 C1 117.7(2) . . ?
C2 C3 C4 127.6(2) . . ?
C2 C3 H3 116.2 . . ?
C4 C3 H3 116.2 . . ?
N2 C4 C3 122.4(2) . . ?
N2 C4 C5 120.3(2) . . ?
C3 C4 C5 117.3(2) . . ?
C4 C5 H5A 109.5 . . ?
C4 C5 H5B 109.5 . . ?
H5A C5 H5B 109.5 . . ?
C4 C5 H5C 109.5 . . ?
H5A C5 H5C 109.5 . . ?
H5B C5 H5C 109.5 . . ?
C11 C6 C7 120.8(2) . . ?
C11 C6 N1 119.8(2) . . ?
C7 C6 N1 119.1(2) . . ?
C8 C7 C6 118.4(2) . . ?
C8 C7 C12 121.0(2) . . ?
C6 C7 C12 120.4(2) . . ?
C9 C8 C7 121.4(2) . . ?
C9 C8 H8 119.3 . . ?
C7 C8 H8 119.3 . . ?
C8 C9 C10 119.7(2) . . ?
C8 C9 H9 120.1 . . ?
C10 C9 H9 120.1 . . ?
C9 C10 C11 121.1(2) . . ?
C9 C10 H10 119.5 . . ?
C11 C10 H10 119.5 . . ?
C10 C11 C6 118.6(2) . . ?
C10 C11 C15 120.9(2) . . ?
C6 C11 C15 120.6(2) . . ?
C7 C12 C14 110.4(2) . . ?
C7 C12 C13 112.9(2) . . ?
C14 C12 C13 111.3(2) . . ?
C7 C12 H12 107.3 . . ?
C14 C12 H12 107.3 . . ?
C13 C12 H12 107.3 . . ?
C12 C13 H13A 109.5 . . ?
C12 C13 H13B 109.5 . . ?
H13A C13 H13B 109.5 . . ?
C12 C13 H13C 109.5 . . ?
H13A C13 H13C 109.5 . . ?
H13B C13 H13C 109.5 . . ?
C12 C14 H14A 109.5 . . ?
C12 C14 H14B 109.5 . . ?
H14A C14 H14B 109.5 . . ?
C12 C14 H14C 109.5 . . ?
H14A C14 H14C 109.5 . . ?
H14B C14 H14C 109.5 . . ?
C11 C15 C16 111.0(2) . . ?
C11 C15 C17 112.2(2) . . ?
C16 C15 C17 110.9(2) . . ?
C11 C15 H15 107.5 . . ?
C16 C15 H15 107.5 . . ?
C17 C15 H15 107.5 . . ?
C15 C16 H16A 109.5 . . ?
C15 C16 H16B 109.5 . . ?
H16A C16 H16B 109.5 . . ?
C15 C16 H16C 109.5 . . ?
H16A C16 H16C 109.5 . . ?
H16B C16 H16C 109.5 . . ?
C15 C17 H17A 109.5 . . ?
C15 C17 H17B 109.5 . . ?
H17A C17 H17B 109.5 . . ?
C15 C17 H17C 109.5 . . ?
H17A C17 H17C 109.5 . . ?
H17B C17 H17C 109.5 . . ?
C19 C18 C23 121.2(2) . . ?
C19 C18 N2 119.1(2) . . ?
C23 C18 N2 119.6(2) . . ?
C20 C19 C18 118.3(2) . . ?
C20 C19 C24 120.7(2) . . ?
C18 C19 C24 121.0(2) . . ?
C21 C20 C19 121.3(2) . . ?
C21 C20 H20 119.4 . . ?
C19 C20 H20 119.4 . . ?
C22 C21 C20 119.8(2) . . ?
C22 C21 H21 120.1 . . ?
C20 C21 H21 120.1 . . ?
C21 C22 C23 121.0(2) . . ?
C21 C22 H22 119.5 . . ?
C23 C22 H22 119.5 . . ?
C22 C23 C18 118.3(2) . . ?
C22 C23 C27 121.6(2) . . ?
C18 C23 C27 119.9(2) . . ?
C26 C24 C25 110.6(2) . . ?
C26 C24 C19 111.5(2) . . ?
C25 C24 C19 112.1(2) . . ?
C26 C24 H24 107.4 . . ?
C25 C24 H24 107.4 . . ?
C19 C24 H24 107.4 . . ?
C24 C25 H25A 109.5 . . ?
C24 C25 H25B 109.5 . . ?
H25A C25 H25B 109.5 . . ?
C24 C25 H25C 109.5 . . ?
H25A C25 H25C 109.5 . . ?
H25B C25 H25C 109.5 . . ?
C24 C26 H26A 109.5 . . ?
C24 C26 H26B 109.5 . . ?
H26A C26 H26B 109.5 . . ?
C24 C26 H26C 109.5 . . ?
H26A C26 H26C 109.5 . . ?
H26B C26 H26C 109.5 . . ?
C23 C27 C29 113.7(2) . . ?
C23 C27 C28 110.2(2) . . ?
C29 C27 C28 110.9(2) . . ?
C23 C27 H27 107.2 . . ?
C29 C27 H27 107.2 . . ?
C28 C27 H27 107.2 . . ?
C27 C28 H28A 109.5 . . ?
C27 C28 H28B 109.5 . . ?
H28A C28 H28B 109.5 . . ?
C27 C28 H28C 109.5 . . ?
H28A C28 H28C 109.5 . . ?
H28B C28 H28C 109.5 . . ?
C27 C29 H29A 109.5 . . ?
C27 C29 H29B 109.5 . . ?
H29A C29 H29B 109.5 . . ?
C27 C29 H29C 109.5 . . ?
H29A C29 H29C 109.5 . . ?
H29B C29 H29C 109.5 . . ?
C39 C38 H38A 109.5 . . ?
C39 C38 H38B 109.5 . . ?
H38A C38 H38B 109.5 . . ?
C39 C38 H38C 109.5 . . ?
H38A C38 H38C 109.5 . . ?
H38B C38 H38C 109.5 . . ?
C40 C39 C38 114.2(7) . . ?
C40 C39 H39A 108.7 . . ?
C38 C39 H39A 108.7 . . ?
C40 C39 H39B 108.7 . . ?
C38 C39 H39B 108.7 . . ?
H39A C39 H39B 107.6 . . ?
C39 C40 C41 114.9(6) . . ?
C39 C40 H40A 108.5 . . ?
C41 C40 H40A 108.5 . . ?
C39 C40 H40B 108.5 . . ?
C41 C40 H40B 108.5 . . ?
H40A C40 H40B 107.5 . . ?
C42 C41 C40 109.0(6) . . ?
C42 C41 H41A 109.9 . . ?
C40 C41 H41A 109.9 . . ?
C42 C41 H41B 109.9 . . ?
C40 C41 H41B 109.9 . . ?
H41A C41 H41B 108.3 . . ?
C41 C42 H42A 109.5 . . ?
C41 C42 H42B 109.5 . . ?
H42A C42 H42B 109.5 . . ?
C41 C42 H42C 109.5 . . ?
H42A C42 H42C 109.5 . . ?
H42B C42 H42C 109.5 . . ?
C39B C38B H38D 109.5 . . ?
C39B C38B H38E 109.5 . . ?
H38D C38B H38E 109.5 . . ?
C39B C38B H38F 109.5 . . ?
H38D C38B H38F 109.5 . . ?
H38E C38B H38F 109.5 . . ?
C40B C39B C38B 114.6(11) . . ?
C40B C39B H39C 108.6 . . ?
C38B C39B H39C 108.6 . . ?
C40B C39B H39D 108.6 . . ?
C38B C39B H39D 108.6 . . ?
H39C C39B H39D 107.6 . . ?
C39B C40B C41B 115.2(10) . . ?
C39B C40B H40C 108.5 . . ?
C41B C40B H40C 108.5 . . ?
C39B C40B H40D 108.5 . . ?
C41B C40B H40D 108.5 . . ?
H40C C40B H40D 107.5 . . ?
C42B C41B C40B 108.6(10) . . ?
C42B C41B H41C 110.0 . . ?
C40B C41B H41C 110.0 . . ?
C42B C41B H41D 110.0 . . ?
C40B C41B H41D 110.0 . . ?
H41C C41B H41D 108.4 . . ?
C41B C42B H42D 109.5 . . ?
C41B C42B H42E 109.5 . . ?
H42D C42B H42E 109.5 . . ?
C41B C42B H42F 109.5 . . ?
H42D C42B H42F 109.5 . . ?
H42E C42B H42F 109.5 . . ?

loop_
_geom_bond_atom_site_label_1
_geom_bond_atom_site_label_2
_geom_bond_distance
_geom_bond_site_symmetry_2
_geom_bond_publ_flag
Ni1 N3B 1.682(4) . ?
Ni1 N3 1.682(4) . ?
Ni1 N2 1.9115(19) . ?
Ni1 N1 1.9122(18) . ?
Ni1 Br1 2.346(17) . ?
N1 C2 1.329(3) . ?
N1 C6 1.427(3) . ?
N2 C4 1.329(3) . ?
N2 C18 1.427(3) . ?
N3 N4 1.116(7) . ?
N4 Mg1 2.088(6) . ?
Mg1 O1 2.095(4) . ?
Mg1 O1 2.095(5) 3_676 ?
Mg1 O2 2.116(4) 3_676 ?
Mg1 O2 2.116(4) . ?
O1 C30 1.444(7) . ?
O1 C33 1.482(7) . ?
C30 C31 1.421(7) . ?
C30 H30A 0.9900 . ?
C30 H30B 0.9900 . ?
C31 C32 1.528(9) . ?
C31 H31A 0.9900 . ?
C31 H31B 0.9900 . ?
C32 C33 1.505(8) . ?
C32 H32A 0.9900 . ?
C32 H32B 0.9900 . ?
C33 H33A 0.9900 . ?
C33 H33B 0.9900 . ?
O2 C37 1.446(6) . ?
O2 C34 1.461(6) . ?
C34 C35 1.491(7) . ?
C34 H34A 0.9900 . ?
C34 H34B 0.9900 . ?
C35 C36 1.401(7) . ?
C35 H35A 0.9900 . ?
C35 H35B 0.9900 . ?
C36 C37 1.443(7) . ?
C36 H36A 0.9900 . ?
C36 H36B 0.9900 . ?
C37 H37A 0.9900 . ?
C37 H37B 0.9900 . ?
N3B N4B 1.116(7) . ?
N4B Mg1B 2.088(6) . ?
Mg1B O1B 2.111(5) . ?
Mg1B O2B 2.115(5) . ?
O1B C30B 1.447(7) . ?
O1B C33B 1.480(7) . ?
C30B C31B 1.441(8) . ?
C30B H30C 0.9900 . ?
C30B H30D 0.9900 . ?
C31B C32B 1.537(9) . ?
C31B H31C 0.9900 . ?
C31B H31D 0.9900 . ?
C32B C33B 1.502(9) . ?
C32B H32C 0.9900 . ?
C32B H32D 0.9900 . ?
C33B H33C 0.9900 . ?
C33B H33D 0.9900 . ?
O2B C37B 1.444(7) . ?
O2B C34B 1.459(7) . ?
C34B C35B 1.491(7) . ?
C34B H34C 0.9900 . ?
C34B H34D 0.9900 . ?
C35B C36B 1.398(8) . ?
C35B H35C 0.9900 . ?
C35B H35D 0.9900 . ?
C36B C37B 1.470(7) . ?
C36B H36C 0.9900 . ?
C36B H36D 0.9900 . ?
C37B H37C 0.9900 . ?
C37B H37D 0.9900 . ?
C1 C2 1.513(3) . ?
C1 H1A 0.9800 . ?
C1 H1B 0.9800 . ?
C1 H1C 0.9800 . ?
C2 C3 1.399(3) . ?
C3 C4 1.404(3) . ?
C3 H3 0.9500 . ?
C4 C5 1.514(3) . ?
C5 H5A 0.9800 . ?
C5 H5B 0.9800 . ?
C5 H5C 0.9800 . ?
C6 C11 1.406(3) . ?
C6 C7 1.408(3) . ?
C7 C8 1.393(4) . ?
C7 C12 1.520(3) . ?
C8 C9 1.382(4) . ?
C8 H8 0.9500 . ?
C9 C10 1.386(4) . ?
C9 H9 0.9500 . ?
C10 C11 1.394(4) . ?
C10 H10 0.9500 . ?
C11 C15 1.521(3) . ?
C12 C14 1.526(4) . ?
C12 C13 1.532(3) . ?
C12 H12 1.0000 . ?
C13 H13A 0.9800 . ?
C13 H13B 0.9800 . ?
C13 H13C 0.9800 . ?
C14 H14A 0.9800 . ?
C14 H14B 0.9800 . ?
C14 H14C 0.9800 . ?
C15 C16 1.526(4) . ?
C15 C17 1.528(4) . ?
C15 H15 1.0000 . ?
C16 H16A 0.9800 . ?
C16 H16B 0.9800 . ?
C16 H16C 0.9800 . ?
C17 H17A 0.9800 . ?
C17 H17B 0.9800 . ?
C17 H17C 0.9800 . ?
C18 C19 1.405(3) . ?
C18 C23 1.412(3) . ?
C19 C20 1.394(3) . ?
C19 C24 1.525(3) . ?
C20 C21 1.388(4) . ?
C20 H20 0.9500 . ?
C21 C22 1.388(4) . ?
C21 H21 0.9500 . ?
C22 C23 1.394(3) . ?
C22 H22 0.9500 . ?
C23 C27 1.519(3) . ?
C24 C26 1.522(4) . ?
C24 C25 1.522(4) . ?
C24 H24 1.0000 . ?
C25 H25A 0.9800 . ?
C25 H25B 0.9800 . ?
C25 H25C 0.9800 . ?
C26 H26A 0.9800 . ?
C26 H26B 0.9800 . ?
C26 H26C 0.9800 . ?
C27 C29 1.528(3) . ?
C27 C28 1.528(4) . ?
C27 H27 1.0000 . ?
C28 H28A 0.9800 . ?
C28 H28B 0.9800 . ?
C28 H28C 0.9800 . ?
C29 H29A 0.9800 . ?
C29 H29B 0.9800 . ?
C29 H29C 0.9800 . ?
C38 C39 1.528(9) . ?
C38 H38A 0.9800 . ?
C38 H38B 0.9800 . ?
C38 H38C 0.9800 . ?
C39 C40 1.495(7) . ?
C39 H39A 0.9900 . ?
C39 H39B 0.9900 . ?
C40 C41 1.536(8) . ?
C40 H40A 0.9900 . ?
C40 H40B 0.9900 . ?
C41 C42 1.450(7) . ?
C41 H41A 0.9900 . ?
C41 H41B 0.9900 . ?
C42 H42A 0.9800 . ?
C42 H42B 0.9800 . ?
C42 H42C 0.9800 . ?
C38B C39B 1.527(11) . ?
C38B H38D 0.9800 . ?
C38B H38E 0.9800 . ?
C38B H38F 0.9800 . ?
C39B C40B 1.494(8) . ?
C39B H39C 0.9900 . ?
C39B H39D 0.9900 . ?
C40B C41B 1.529(10) . ?
C40B H40C 0.9900 . ?
C40B H40D 0.9900 . ?
C41B C42B 1.441(9) . ?
C41B H41C 0.9900 . ?
C41B H41D 0.9900 . ?
C42B H42D 0.9800 . ?
C42B H42E 0.9800 . ?
C42B H42F 0.9800 . ?
